data_7030570
loop_
_publ_author_name
'Kaufmann, Linda'
'Breunig, Jens-Michael'
'Vitze, Hannes'
'Sch\"odel, Frauke'
'Nowik, Israel'
'Pichlmaier, Markus'
'Bolte, Michael'
'Lerner, Hans-Wolfram'
'Winter, Rainer F.'
'Herber, Rolfe H.'
'Wagner, Matthias'

_publ_section_title
;
 Electronic communication in oligonuclear ferrocene complexes with
 anionic four-coordinate boron bridges
;
_journal_coden_ASTM DTARAF
_journal_issue 16
_journal_name_full 'Dalton Transactions'
_journal_page_first 2940
_journal_page_last 2950
_journal_paper_doi 10.1039/b821406a
_journal_year 2009
_chemical_formula_sum 'C22 H19 B Fe'
_chemical_formula_weight 350.03
_space_group_IT_number 78
_symmetry_cell_setting tetragonal
_symmetry_space_group_name_Hall 'P 4cw'
_symmetry_space_group_name_H-M 'P 43'
_atom_sites_solution_hydrogens geom
_atom_sites_solution_primary direct
_atom_sites_solution_secondary difmap
_audit_creation_method SHELXL-97
_cell_angle_alpha 90.00
_cell_angle_beta 90.00
_cell_angle_gamma 90.00
_cell_formula_units_Z 4
_cell_length_a 11.2142(7)
_cell_length_b 11.2142(7)
_cell_length_c 13.5550(11)
_cell_measurement_reflns_used 19752
_cell_measurement_temperature 173(2)
_cell_measurement_theta_max 25.8
_cell_measurement_theta_min 3.5
_cell_volume 1704.7(2)
_computing_cell_refinement 'X-Area (Stoe & Cie, 2001)'
_computing_data_collection 'X-Area (Stoe & Cie, 2001)'
_computing_data_reduction 'X-Area (Stoe & Cie, 2001)'
_computing_molecular_graphics 'XP in SHELXTL-Plus (Sheldrick, 1991)'
_computing_publication_material SHELXL97
_computing_structure_refinement 'SHELXL97 (Sheldrick, 1997) '
_computing_structure_solution 'SHELXS97 (Sheldrick, 1990) '
_diffrn_ambient_temperature 173(2)
_diffrn_measured_fraction_theta_full 0.997
_diffrn_measured_fraction_theta_max 0.994
_diffrn_measurement_device_type 'STOE IPDS II two-circle-diffractometer'
_diffrn_measurement_method \w
_diffrn_radiation_monochromator graphite
_diffrn_radiation_source 'fine-focus sealed tube'
_diffrn_radiation_type MoK\a
_diffrn_radiation_wavelength 0.71073
_diffrn_reflns_av_R_equivalents 0.0716
_diffrn_reflns_av_sigmaI/netI 0.0613
_diffrn_reflns_limit_h_max 12
_diffrn_reflns_limit_h_min -13
_diffrn_reflns_limit_k_max 13
_diffrn_reflns_limit_k_min -13
_diffrn_reflns_limit_l_max 16
_diffrn_reflns_limit_l_min -16
_diffrn_reflns_number 21782
_diffrn_reflns_theta_full 25.00
_diffrn_reflns_theta_max 25.69
_diffrn_reflns_theta_min 3.51
_diffrn_standards_number 0
_exptl_absorpt_coefficient_mu 0.883
_exptl_absorpt_correction_T_max 0.9572
_exptl_absorpt_correction_T_min 0.8161
_exptl_absorpt_correction_type multi-scan
_exptl_absorpt_process_details 'MULABS (Spek, 2003; Blessing, 1995)'
_exptl_crystal_colour red
_exptl_crystal_density_diffrn 1.364
_exptl_crystal_density_method 'not measured'
_exptl_crystal_description needle
_exptl_crystal_F_000 728
_exptl_crystal_size_max 0.24
_exptl_crystal_size_mid 0.06
_exptl_crystal_size_min 0.05
_refine_diff_density_max 0.461
_refine_diff_density_min -0.476
_refine_diff_density_rms 0.066
_refine_ls_abs_structure_details 'Flack H D (1983), Acta Cryst. A39, 876-881'
_refine_ls_abs_structure_Flack 0.00(2)
_refine_ls_extinction_method none
_refine_ls_goodness_of_fit_ref 1.025
_refine_ls_hydrogen_treatment mixed
_refine_ls_matrix_type full
_refine_ls_number_parameters 217
_refine_ls_number_reflns 3214
_refine_ls_number_restraints 1
_refine_ls_restrained_S_all 1.025
_refine_ls_R_factor_all 0.0486
_refine_ls_R_factor_gt 0.0433
_refine_ls_shift/su_max 0.000
_refine_ls_shift/su_mean 0.000
_refine_ls_structure_factor_coef Fsqd
_refine_ls_weighting_details 'calc w=1/[\s^2^(Fo^2^)+(0.0688P)^2^+0.0000P] where P=(Fo^2^+2Fc^2^)/3'
_refine_ls_weighting_scheme calc
_refine_ls_wR_factor_gt 0.1033
_refine_ls_wR_factor_ref 0.1069
_reflns_number_gt 2966
_reflns_number_total 3214
_reflns_threshold_expression I>2\s(I)
_cod_duplicate_entry 7001039
_cod_data_source_file b821406a.txt
_cod_data_source_block wa721
_cod_depositor_comments
;
The following automatic conversions were performed:

'_symmetry_cell_setting' value 'Tetragonal' changed to 'tetragonal'
according to
/usr/data/users/saulius/automatic-downloads/retrospective/RSC/lib/dictionaries/cif_core.dic
dictionary named 'cif_core.dic' version 2.4.2 from 2011-04-26.

Automatic conversion script
Id: cif_fix_values 2281 2013-09-26 08:29:07Z andrius 
;
_cod_database_code 7030570

loop_
_symmetry_equiv_pos_as_xyz
'x, y, z'
'-x, -y, z+1/2'
'-y, x, z+3/4'
'y, -x, z+1/4'

loop_
_atom_site_label
_atom_site_type_symbol
_atom_site_fract_x
_atom_site_fract_y
_atom_site_fract_z
_atom_site_U_iso_or_equiv
_atom_site_adp_type
_atom_site_occupancy
_atom_site_symmetry_multiplicity
_atom_site_calc_flag
_atom_site_refinement_flags
Fe1 Fe 0.72959(4) 0.75500(4) 0.61649(4) 0.03433(15) Uani 1 1 d .
B1 B 0.8113(3) 0.7611(3) 0.4051(3) 0.0337(8) Uani 1 1 d .
C1 C 0.8605(3) 0.7629(3) 0.5114(2) 0.0353(7) Uani 1 1 d .
C2 C 0.8662(4) 0.8646(3) 0.5770(3) 0.0396(8) Uani 1 1 d .
H2 H 0.8590 0.9457 0.5574 0.048 Uiso 1 1 calc R
C3 C 0.8842(4) 0.8244(4) 0.6756(3) 0.0444(9) Uani 1 1 d .
H3 H 0.8903 0.8735 0.7324 0.053 Uiso 1 1 calc R
C4 C 0.8916(4) 0.6974(4) 0.6739(3) 0.0447(9) Uani 1 1 d .
H4 H 0.9039 0.6473 0.7295 0.054 Uiso 1 1 calc R
C5 C 0.8774(3) 0.6587(3) 0.5748(3) 0.0386(8) Uani 1 1 d .
H5 H 0.8787 0.5781 0.5532 0.046 Uiso 1 1 calc R
C11 C 0.5650(3) 0.7445(4) 0.5492(3) 0.0502(10) Uani 1 1 d .
H11 H 0.5510 0.7347 0.4806 0.060 Uiso 1 1 calc R
C12 C 0.5773(3) 0.8557(4) 0.5991(3) 0.0521(10) Uani 1 1 d .
H12 H 0.5730 0.9327 0.5703 0.063 Uiso 1 1 calc R
C13 C 0.5973(4) 0.8289(4) 0.7013(4) 0.0572(11) Uani 1 1 d .
H13 H 0.6093 0.8856 0.7524 0.069 Uiso 1 1 calc R
C14 C 0.5962(4) 0.7035(4) 0.7131(3) 0.0517(10) Uani 1 1 d .
H14 H 0.6064 0.6615 0.7733 0.062 Uiso 1 1 calc R
C15 C 0.5770(3) 0.6512(3) 0.6184(3) 0.0461(8) Uani 1 1 d .
H15 H 0.5730 0.5683 0.6044 0.055 Uiso 1 1 calc R
C21 C 0.7846(3) 0.8790(3) 0.3454(2) 0.0351(7) Uani 1 1 d .
C22 C 0.6934(3) 0.8767(3) 0.2738(3) 0.0402(8) Uani 1 1 d .
H22 H 0.6485 0.8056 0.2651 0.048 Uiso 1 1 calc R
C23 C 0.6674(4) 0.9756(4) 0.2155(3) 0.0486(9) Uani 1 1 d .
H23 H 0.6040 0.9720 0.1691 0.058 Uiso 1 1 calc R
C24 C 0.7333(4) 1.0785(4) 0.2250(3) 0.0521(10) Uani 1 1 d .
H24 H 0.7164 1.1455 0.1844 0.063 Uiso 1 1 calc R
C25 C 0.8238(4) 1.0840(3) 0.2937(3) 0.0471(9) Uani 1 1 d .
H25 H 0.8692 1.1550 0.3004 0.057 Uiso 1 1 calc R
C26 C 0.8492(3) 0.9862(3) 0.3533(2) 0.0365(7) Uani 1 1 d .
H26 H 0.9116 0.9919 0.4005 0.044 Uiso 1 1 calc R
C31 C 0.7882(3) 0.6394(3) 0.3494(2) 0.0364(7) Uani 1 1 d .
C32 C 0.7208(4) 0.5433(3) 0.3840(3) 0.0462(9) Uani 1 1 d .
H32 H 0.6845 0.5489 0.4472 0.055 Uiso 1 1 calc R
C33 C 0.7050(5) 0.4399(4) 0.3292(3) 0.0607(12) Uani 1 1 d .
H33 H 0.6571 0.3768 0.3540 0.073 Uiso 1 1 calc R
C34 C 0.7605(6) 0.4297(4) 0.2370(3) 0.0680(15) Uani 1 1 d .
H34 H 0.7517 0.3588 0.1993 0.082 Uiso 1 1 calc R
C35 C 0.8278(5) 0.5228(4) 0.2011(3) 0.0564(11) Uani 1 1 d .
H35 H 0.8661 0.5158 0.1389 0.068 Uiso 1 1 calc R
C36 C 0.8398(4) 0.6268(3) 0.2558(3) 0.0419(8) Uani 1 1 d .
H36 H 0.8842 0.6913 0.2290 0.050 Uiso 1 1 calc R

loop_
_atom_site_aniso_label
_atom_site_aniso_U_11
_atom_site_aniso_U_22
_atom_site_aniso_U_33
_atom_site_aniso_U_23
_atom_site_aniso_U_13
_atom_site_aniso_U_12
Fe1 0.0403(3) 0.0340(2) 0.0287(2) -0.00050(17) 0.0025(3) 0.0008(2)
B1 0.0332(18) 0.0351(19) 0.0327(18) -0.0016(14) 0.0058(14) 0.0000(15)
C1 0.0391(18) 0.0349(17) 0.0319(16) -0.0022(13) -0.0006(13) 0.0005(14)
C2 0.050(2) 0.0343(18) 0.0346(17) -0.0041(13) -0.0037(15) -0.0024(15)
C3 0.054(2) 0.046(2) 0.0335(18) -0.0070(15) -0.0079(16) -0.0047(18)
C4 0.048(2) 0.051(2) 0.0352(19) 0.0045(16) -0.0109(15) 0.0006(17)
C5 0.044(2) 0.0344(18) 0.0375(17) -0.0008(14) -0.0035(15) 0.0014(16)
C11 0.0326(19) 0.062(3) 0.056(2) 0.0087(19) 0.0010(16) -0.0008(18)
C12 0.045(2) 0.050(2) 0.062(3) 0.0110(19) 0.0159(18) 0.0112(17)
C13 0.063(3) 0.051(2) 0.057(3) -0.0030(19) 0.024(2) 0.004(2)
C14 0.059(3) 0.050(2) 0.046(2) 0.0051(18) 0.0180(19) -0.0029(18)
C15 0.0410(18) 0.0474(19) 0.050(2) -0.0001(19) 0.0023(19) -0.0035(15)
C21 0.0359(16) 0.0365(17) 0.0330(17) -0.0032(12) 0.0033(13) 0.0019(13)
C22 0.0404(19) 0.0366(18) 0.0434(19) -0.0021(15) -0.0023(15) 0.0036(15)
C23 0.052(2) 0.046(2) 0.048(2) 0.0059(18) -0.0050(17) 0.0094(18)
C24 0.068(3) 0.039(2) 0.049(2) 0.0084(16) 0.0015(19) 0.0072(19)
C25 0.059(2) 0.0330(19) 0.050(2) -0.0042(16) 0.0140(18) -0.0030(18)
C26 0.0404(16) 0.0376(16) 0.0315(16) -0.0030(14) 0.0072(14) -0.0006(13)
C31 0.0430(17) 0.0381(17) 0.0280(16) -0.0011(12) -0.0066(13) 0.0030(14)
C32 0.062(2) 0.0431(19) 0.0330(18) 0.0043(14) -0.0056(16) -0.0056(17)
C33 0.090(4) 0.038(2) 0.054(3) 0.0068(17) -0.020(2) -0.012(2)
C34 0.120(4) 0.040(2) 0.043(2) -0.0078(17) -0.028(3) 0.007(2)
C35 0.088(3) 0.050(2) 0.0319(18) -0.0060(17) -0.010(2) 0.014(2)
C36 0.052(2) 0.0428(19) 0.0313(17) -0.0017(14) -0.0046(15) 0.0038(16)

loop_
_atom_type_symbol
_atom_type_description
_atom_type_scat_dispersion_real
_atom_type_scat_dispersion_imag
_atom_type_scat_source
C C 0.0033 0.0016 'International Tables Vol C Tables 4.2.6.8 and 6.1.1.4'
H H 0.0000 0.0000 'International Tables Vol C Tables 4.2.6.8 and 6.1.1.4'
B B 0.0013 0.0007 'International Tables Vol C Tables 4.2.6.8 and 6.1.1.4'
Fe Fe 0.3463 0.8444 'International Tables Vol C Tables 4.2.6.8 and 6.1.1.4'

loop_
_geom_angle_atom_site_label_1
_geom_angle_atom_site_label_2
_geom_angle_atom_site_label_3
_geom_angle
C2 Fe1 C1 41.55(13)
C2 Fe1 C5 68.83(15)
C1 Fe1 C5 41.78(14)
C2 Fe1 C13 116.57(17)
C1 Fe1 C13 152.97(16)
C5 Fe1 C13 161.50(17)
C2 Fe1 C3 40.67(15)
C1 Fe1 C3 69.58(15)
C5 Fe1 C3 68.11(15)
C13 Fe1 C3 103.76(19)
C2 Fe1 C12 105.23(17)
C1 Fe1 C12 119.39(15)
C5 Fe1 C12 157.50(16)
C13 Fe1 C12 40.86(19)
C3 Fe1 C12 122.32(17)
C2 Fe1 C11 126.29(16)
C1 Fe1 C11 109.66(15)
C5 Fe1 C11 124.74(16)
C13 Fe1 C11 67.9(2)
C3 Fe1 C11 161.06(17)
C12 Fe1 C11 40.43(18)
C2 Fe1 C15 164.81(16)
C1 Fe1 C15 128.74(16)
C5 Fe1 C15 111.99(15)
C13 Fe1 C15 67.81(18)
C3 Fe1 C15 154.48(16)
C12 Fe1 C15 67.91(16)
C11 Fe1 C15 39.94(16)
C2 Fe1 C14 151.45(16)
C1 Fe1 C14 165.98(15)
C5 Fe1 C14 127.54(16)
C13 Fe1 C14 40.16(18)
C3 Fe1 C14 117.86(18)
C12 Fe1 C14 68.05(17)
C11 Fe1 C14 67.47(18)
C15 Fe1 C14 40.33(17)
C2 Fe1 C4 68.20(16)
C1 Fe1 C4 69.37(15)
C5 Fe1 C4 40.16(15)
C13 Fe1 C4 123.2(2)
C3 Fe1 C4 40.29(16)
C12 Fe1 C4 159.57(17)
C11 Fe1 C4 158.41(17)
C15 Fe1 C4 122.90(16)
C14 Fe1 C4 107.94(18)
C1 B1 C21 122.4(3)
C1 B1 C31 121.1(3)
C21 B1 C31 116.5(3)
C2 C1 C5 105.2(3)
C2 C1 B1 126.9(3)
C5 C1 B1 125.8(3)
C2 C1 Fe1 68.8(2)
C5 C1 Fe1 69.46(19)
B1 C1 Fe1 113.2(2)
C3 C2 C1 109.4(3)
C3 C2 Fe1 70.7(2)
C1 C2 Fe1 69.7(2)
C3 C2 H2 125.3
C1 C2 H2 125.3
Fe1 C2 H2 126.0
C4 C3 C2 108.1(3)
C4 C3 Fe1 70.5(2)
C2 C3 Fe1 68.7(2)
C4 C3 H3 126.0
C2 C3 H3 126.0
Fe1 C3 H3 126.4
C3 C4 C5 108.3(3)
C3 C4 Fe1 69.2(2)
C5 C4 Fe1 69.1(2)
C3 C4 H4 125.9
C5 C4 H4 125.9
Fe1 C4 H4 127.4
C4 C5 C1 109.0(3)
C4 C5 Fe1 70.7(2)
C1 C5 Fe1 68.8(2)
C4 C5 H5 125.5
C1 C5 H5 125.5
Fe1 C5 H5 126.6
C15 C11 C12 108.9(4)
C15 C11 Fe1 70.3(2)
C12 C11 Fe1 69.7(2)
C15 C11 H11 125.6
C12 C11 H11 125.6
Fe1 C11 H11 126.0
C11 C12 C13 106.9(4)
C11 C12 Fe1 69.8(2)
C13 C12 Fe1 69.2(2)
C11 C12 H12 126.6
C13 C12 H12 126.6
Fe1 C12 H12 126.0
C14 C13 C12 108.3(4)
C14 C13 Fe1 70.6(2)
C12 C13 Fe1 69.9(2)
C14 C13 H13 125.8
C12 C13 H13 125.8
Fe1 C13 H13 125.2
C13 C14 C15 108.0(4)
C13 C14 Fe1 69.2(2)
C15 C14 Fe1 69.8(2)
C13 C14 H14 126.0
C15 C14 H14 126.0
Fe1 C14 H14 126.5
C11 C15 C14 107.9(4)
C11 C15 Fe1 69.8(2)
C14 C15 Fe1 69.9(2)
C11 C15 H15 126.0
C14 C15 H15 126.0
Fe1 C15 H15 125.9
C26 C21 C22 116.2(3)
C26 C21 B1 125.3(3)
C22 C21 B1 118.4(3)
C23 C22 C21 121.9(4)
C23 C22 H22 119.1
C21 C22 H22 119.1
C24 C23 C22 120.2(4)
C24 C23 H23 119.9
C22 C23 H23 119.9
C23 C24 C25 119.7(4)
C23 C24 H24 120.2
C25 C24 H24 120.2
C24 C25 C26 120.5(4)
C24 C25 H25 119.7
C26 C25 H25 119.7
C25 C26 C21 121.5(3)
C25 C26 H26 119.2
C21 C26 H26 119.2
C32 C31 C36 116.7(3)
C32 C31 B1 126.4(3)
C36 C31 B1 116.9(3)
C33 C32 C31 122.2(4)
C33 C32 H32 118.9
C31 C32 H32 118.9
C32 C33 C34 119.3(4)
C32 C33 H33 120.4
C34 C33 H33 120.4
C35 C34 C33 119.7(4)
C35 C34 H34 120.1
C33 C34 H34 120.1
C34 C35 C36 120.1(4)
C34 C35 H35 119.9
C36 C35 H35 119.9
C35 C36 C31 121.8(4)
C35 C36 H36 119.1
C31 C36 H36 119.1

loop_
_geom_bond_atom_site_label_1
_geom_bond_atom_site_label_2
_geom_bond_distance
Fe1 C2 2.036(4)
Fe1 C1 2.048(3)
Fe1 C5 2.057(4)
Fe1 C13 2.052(4)
Fe1 C3 2.062(4)
Fe1 C12 2.061(4)
Fe1 C11 2.062(4)
Fe1 C15 2.069(4)
Fe1 C14 2.070(4)
Fe1 C4 2.079(4)
B1 C1 1.542(5)
B1 C21 1.579(5)
B1 C31 1.581(5)
C1 C2 1.448(5)
C1 C5 1.464(5)
C2 C3 1.424(5)
C2 H2 0.9500
C3 C4 1.426(6)
C3 H3 0.9500
C4 C5 1.420(5)
C4 H4 0.9500
C5 H5 0.9500
C11 C15 1.411(6)
C11 C12 1.425(6)
C11 H11 0.9500
C12 C13 1.436(7)
C12 H12 0.9500
C13 C14 1.415(6)
C13 H13 0.9500
C14 C15 1.427(6)
C14 H14 0.9500
C15 H15 0.9500
C21 C26 1.407(5)
C21 C22 1.409(5)
C22 C23 1.393(5)
C22 H22 0.9500
C23 C24 1.377(6)
C23 H23 0.9500
C24 C25 1.379(6)
C24 H24 0.9500
C25 C26 1.392(6)
C25 H25 0.9500
C26 H26 0.9500
C31 C32 1.398(5)
C31 C36 1.402(5)
C32 C33 1.388(6)
C32 H32 0.9500
C33 C34 1.401(7)
C33 H33 0.9500
C34 C35 1.376(7)
C34 H34 0.9500
C35 C36 1.389(6)
C35 H35 0.9500
C36 H36 0.9500

loop_
_geom_torsion_atom_site_label_1
_geom_torsion_atom_site_label_2
_geom_torsion_atom_site_label_3
_geom_torsion_atom_site_label_4
_geom_torsion
C21 B1 C1 C2 13.3(6)
C31 B1 C1 C2 -168.3(4)
C21 B1 C1 C5 174.1(3)
C31 B1 C1 C5 -7.5(5)
C21 B1 C1 Fe1 93.4(3)
C31 B1 C1 Fe1 -88.2(3)
C5 Fe1 C1 C2 -116.5(3)
C13 Fe1 C1 C2 43.3(5)
C3 Fe1 C1 C2 -36.9(2)
C12 Fe1 C1 C2 79.6(3)
C11 Fe1 C1 C2 123.0(2)
C15 Fe1 C1 C2 163.8(2)
C14 Fe1 C1 C2 -161.4(7)
C4 Fe1 C1 C2 -80.0(2)
C2 Fe1 C1 C5 116.5(3)
C13 Fe1 C1 C5 159.7(4)
C3 Fe1 C1 C5 79.6(2)
C12 Fe1 C1 C5 -164.0(2)
C11 Fe1 C1 C5 -120.6(2)
C15 Fe1 C1 C5 -79.8(2)
C14 Fe1 C1 C5 -45.0(8)
C4 Fe1 C1 C5 36.5(2)
C2 Fe1 C1 B1 -122.3(3)
C5 Fe1 C1 B1 121.3(3)
C13 Fe1 C1 B1 -79.0(5)
C3 Fe1 C1 B1 -159.1(3)
C12 Fe1 C1 B1 -42.7(3)
C11 Fe1 C1 B1 0.7(3)
C15 Fe1 C1 B1 41.5(3)
C14 Fe1 C1 B1 76.3(8)
C4 Fe1 C1 B1 157.7(3)
C5 C1 C2 C3 -0.6(4)
B1 C1 C2 C3 163.3(4)
Fe1 C1 C2 C3 59.7(3)
C5 C1 C2 Fe1 -60.3(2)
B1 C1 C2 Fe1 103.7(4)
C1 Fe1 C2 C3 -120.4(3)
C5 Fe1 C2 C3 -80.6(2)
C13 Fe1 C2 C3 80.0(3)
C12 Fe1 C2 C3 122.2(2)
C11 Fe1 C2 C3 161.1(2)
C15 Fe1 C2 C3 -176.7(5)
C14 Fe1 C2 C3 50.3(5)
C4 Fe1 C2 C3 -37.3(2)
C5 Fe1 C2 C1 39.8(2)
C13 Fe1 C2 C1 -159.6(2)
C3 Fe1 C2 C1 120.4(3)
C12 Fe1 C2 C1 -117.4(2)
C11 Fe1 C2 C1 -78.5(3)
C15 Fe1 C2 C1 -56.3(7)
C14 Fe1 C2 C1 170.7(3)
C4 Fe1 C2 C1 83.1(2)
C1 C2 C3 C4 0.6(5)
Fe1 C2 C3 C4 59.7(3)
C1 C2 C3 Fe1 -59.1(3)
C2 Fe1 C3 C4 -119.4(3)
C1 Fe1 C3 C4 -81.8(2)
C5 Fe1 C3 C4 -36.9(2)
C13 Fe1 C3 C4 125.6(3)
C12 Fe1 C3 C4 165.6(2)
C11 Fe1 C3 C4 -173.0(5)
C15 Fe1 C3 C4 58.6(4)
C14 Fe1 C3 C4 85.1(3)
C1 Fe1 C3 C2 37.6(2)
C5 Fe1 C3 C2 82.5(2)
C13 Fe1 C3 C2 -114.9(2)
C12 Fe1 C3 C2 -75.0(3)
C11 Fe1 C3 C2 -53.6(6)
C15 Fe1 C3 C2 178.0(3)
C14 Fe1 C3 C2 -155.4(2)
C4 Fe1 C3 C2 119.4(3)
C2 C3 C4 C5 -0.4(5)
Fe1 C3 C4 C5 58.2(3)
C2 C3 C4 Fe1 -58.6(3)
C2 Fe1 C4 C3 37.7(2)
C1 Fe1 C4 C3 82.4(2)
C5 Fe1 C4 C3 120.3(3)
C13 Fe1 C4 C3 -70.6(3)
C12 Fe1 C4 C3 -37.1(6)
C11 Fe1 C4 C3 173.9(4)
C15 Fe1 C4 C3 -154.0(2)
C14 Fe1 C4 C3 -112.2(2)
C2 Fe1 C4 C5 -82.6(2)
C1 Fe1 C4 C5 -37.9(2)
C13 Fe1 C4 C5 169.1(2)
C3 Fe1 C4 C5 -120.3(3)
C12 Fe1 C4 C5 -157.3(4)
C11 Fe1 C4 C5 53.6(5)
C15 Fe1 C4 C5 85.7(3)
C14 Fe1 C4 C5 127.5(2)
C3 C4 C5 C1 0.0(5)
Fe1 C4 C5 C1 58.2(3)
C3 C4 C5 Fe1 -58.3(3)
C2 C1 C5 C4 0.4(4)
B1 C1 C5 C4 -163.8(3)
Fe1 C1 C5 C4 -59.4(3)
C2 C1 C5 Fe1 59.9(2)
B1 C1 C5 Fe1 -104.3(3)
C2 Fe1 C5 C4 80.9(2)
C1 Fe1 C5 C4 120.4(3)
C13 Fe1 C5 C4 -29.9(6)
C3 Fe1 C5 C4 37.0(2)
C12 Fe1 C5 C4 159.4(4)
C11 Fe1 C5 C4 -158.9(2)
C15 Fe1 C5 C4 -115.5(2)
C14 Fe1 C5 C4 -72.0(3)
C2 Fe1 C5 C1 -39.5(2)
C13 Fe1 C5 C1 -150.3(5)
C3 Fe1 C5 C1 -83.4(2)
C12 Fe1 C5 C1 39.0(5)
C11 Fe1 C5 C1 80.7(3)
C15 Fe1 C5 C1 124.1(2)
C14 Fe1 C5 C1 167.5(2)
C4 Fe1 C5 C1 -120.4(3)
C2 Fe1 C11 C15 171.1(2)
C1 Fe1 C11 C15 127.5(2)
C5 Fe1 C11 C15 83.2(3)
C13 Fe1 C11 C15 -81.4(3)
C3 Fe1 C11 C15 -148.3(5)
C12 Fe1 C11 C15 -119.9(4)
C14 Fe1 C11 C15 -37.8(3)
C4 Fe1 C11 C15 44.0(5)
C2 Fe1 C11 C12 -69.0(3)
C1 Fe1 C11 C12 -112.6(2)
C5 Fe1 C11 C12 -156.9(2)
C13 Fe1 C11 C12 38.5(3)
C3 Fe1 C11 C12 -28.4(6)
C15 Fe1 C11 C12 119.9(4)
C14 Fe1 C11 C12 82.1(3)
C4 Fe1 C11 C12 163.9(4)
C15 C11 C12 C13 0.0(4)
Fe1 C11 C12 C13 -59.6(3)
C15 C11 C12 Fe1 59.6(3)
C2 Fe1 C12 C11 128.8(2)
C1 Fe1 C12 C11 86.2(3)
C5 Fe1 C12 C11 57.5(5)
C13 Fe1 C12 C11 -118.0(4)
C3 Fe1 C12 C11 169.5(2)
C15 Fe1 C12 C11 -36.9(3)
C14 Fe1 C12 C11 -80.6(3)
C4 Fe1 C12 C11 -163.1(4)
C2 Fe1 C12 C13 -113.2(3)
C1 Fe1 C12 C13 -155.7(3)
C5 Fe1 C12 C13 175.5(4)
C3 Fe1 C12 C13 -72.5(3)
C11 Fe1 C12 C13 118.0(4)
C15 Fe1 C12 C13 81.1(3)
C14 Fe1 C12 C13 37.5(3)
C4 Fe1 C12 C13 -45.0(6)
C11 C12 C13 C14 -0.5(5)
Fe1 C12 C13 C14 -60.4(3)
C11 C12 C13 Fe1 60.0(3)
C2 Fe1 C13 C14 -158.5(3)
C1 Fe1 C13 C14 171.0(3)
C5 Fe1 C13 C14 -55.7(7)
C3 Fe1 C13 C14 -117.1(3)
C12 Fe1 C13 C14 118.9(4)
C11 Fe1 C13 C14 80.8(3)
C15 Fe1 C13 C14 37.5(3)
C4 Fe1 C13 C14 -78.2(3)
C2 Fe1 C13 C12 82.6(3)
C1 Fe1 C13 C12 52.0(5)
C5 Fe1 C13 C12 -174.6(5)
C3 Fe1 C13 C12 123.9(3)
C11 Fe1 C13 C12 -38.2(3)
C15 Fe1 C13 C12 -81.4(3)
C14 Fe1 C13 C12 -118.9(4)
C4 Fe1 C13 C12 162.8(3)
C12 C13 C14 C15 0.7(5)
Fe1 C13 C14 C15 -59.3(3)
C12 C13 C14 Fe1 60.0(3)
C2 Fe1 C14 C13 43.4(5)
C1 Fe1 C14 C13 -162.9(6)
C5 Fe1 C14 C13 160.7(3)
C3 Fe1 C14 C13 77.9(3)
C12 Fe1 C14 C13 -38.1(3)
C11 Fe1 C14 C13 -82.0(3)
C15 Fe1 C14 C13 -119.4(4)
C4 Fe1 C14 C13 120.5(3)
C2 Fe1 C14 C15 162.8(3)
C1 Fe1 C14 C15 -43.5(8)
C5 Fe1 C14 C15 -79.9(3)
C13 Fe1 C14 C15 119.4(4)
C3 Fe1 C14 C15 -162.7(2)
C12 Fe1 C14 C15 81.3(3)
C11 Fe1 C14 C15 37.4(2)
C4 Fe1 C14 C15 -120.1(2)
C12 C11 C15 C14 0.4(4)
Fe1 C11 C15 C14 59.7(3)
C12 C11 C15 Fe1 -59.3(3)
C13 C14 C15 C11 -0.7(5)
Fe1 C14 C15 C11 -59.6(3)
C13 C14 C15 Fe1 58.9(3)
C2 Fe1 C15 C11 -28.3(7)
C1 Fe1 C15 C11 -73.4(3)
C5 Fe1 C15 C11 -118.4(3)
C13 Fe1 C15 C11 81.6(3)
C3 Fe1 C15 C11 156.6(4)
C12 Fe1 C15 C11 37.3(3)
C14 Fe1 C15 C11 119.0(4)
C4 Fe1 C15 C11 -162.3(2)
C2 Fe1 C15 C14 -147.3(6)
C1 Fe1 C15 C14 167.7(2)
C5 Fe1 C15 C14 122.7(3)
C13 Fe1 C15 C14 -37.4(3)
C3 Fe1 C15 C14 37.7(5)
C12 Fe1 C15 C14 -81.6(3)
C11 Fe1 C15 C14 -119.0(4)
C4 Fe1 C15 C14 78.7(3)
C1 B1 C21 C26 33.2(5)
C31 B1 C21 C26 -145.3(3)
C1 B1 C21 C22 -150.6(3)
C31 B1 C21 C22 30.9(4)
C26 C21 C22 C23 -1.1(5)
B1 C21 C22 C23 -177.6(3)
C21 C22 C23 C24 1.7(6)
C22 C23 C24 C25 -1.1(6)
C23 C24 C25 C26 0.1(6)
C24 C25 C26 C21 0.4(6)
C22 C21 C26 C25 0.1(5)
B1 C21 C26 C25 176.3(3)
C1 B1 C31 C32 52.8(5)
C21 B1 C31 C32 -128.7(4)
C1 B1 C31 C36 -127.6(3)
C21 B1 C31 C36 50.9(5)
C36 C31 C32 C33 0.0(6)
B1 C31 C32 C33 179.6(4)
C31 C32 C33 C34 1.5(7)
C32 C33 C34 C35 -1.3(7)
C33 C34 C35 C36 -0.6(7)
C34 C35 C36 C31 2.2(6)
C32 C31 C36 C35 -1.9(5)
B1 C31 C36 C35 178.4(4)
